data_4323736
loop_
_publ_author_name
'Mathias O. Senge'
'Werner W. Kalisch'

_publ_section_title
;
 Synthesis and Structural Characterization of Nonplanar
 Tetraphenylporphyrins and Their Metal Complexes with Graded Degrees of
 \b-Ethyl Substitution
;
_journal_name_full 'Inorganic Chemistry'
_journal_page_first 6103
_journal_page_last 6116
_journal_paper_doi 10.1021/ic970765g
_journal_volume 36
_journal_year 1997
_chemical_compound_source synthetic
_chemical_formula_moiety C52H44N4Ni
_chemical_formula_structural 'C52 H44 N4 Ni'
_chemical_formula_sum 'C52 H44 N4 Ni'
_chemical_formula_weight 783.62
_chemical_name_common Ni(II)cTEtTPP
_chemical_name_systematic
; 
 (2,3,7,8-Tetraethyl-5,10,15,20-tetraphenylpoprhyrinato)nickel(II) 
;
_space_group_IT_number 2
_symmetry_cell_setting triclinic
_symmetry_space_group_name_Hall '-P 1'
_symmetry_space_group_name_H-M 'P -1'
_atom_sites_solution_hydrogens geom
_atom_sites_solution_primary Patterson
_atom_sites_solution_secondary difmap
_audit_creation_method SHELXL
_cell_angle_alpha 113.53(4)
_cell_angle_beta 92.84(6)
_cell_angle_gamma 99.34(4)
_cell_formula_units_Z 2
_cell_length_a 10.602(5)
_cell_length_b 13.112(7)
_cell_length_c 16.085(11)
_cell_measurement_reflns_used 23
_cell_measurement_temperature 293(2)
_cell_measurement_theta_max 15
_cell_measurement_theta_min 12
_cell_volume 2007(2)
_computing_cell_refinement 'Siemens P3'
_computing_data_collection 'Siemens P3'
_computing_data_reduction 'XDISK, Shelxtl-Plus, Siemens, 1994'
_computing_molecular_graphics 'XP, Shelxtl-Plus, Siemens, 1994'
_computing_publication_material 'XCIF, Shelxtl-Plus, Siemens, 1994'
_computing_structure_refinement 'XL-94 (Sheldrick, 1994)'
_computing_structure_solution 'SHELXS-86 (Sheldrick, 1990)'
_diffrn_ambient_temperature 293(2)
_diffrn_measurement_device 'Siemens R3m/V'
_diffrn_measurement_method \w-scans
_diffrn_radiation_monochromator graphite
_diffrn_radiation_source 'fine-focus sealed tube'
_diffrn_radiation_type MoK\a
_diffrn_radiation_wavelength 0.71073
_diffrn_reflns_av_R_equivalents 0.0141
_diffrn_reflns_av_sigmaI/netI 0.0661
_diffrn_reflns_limit_h_max 13
_diffrn_reflns_limit_h_min -13
_diffrn_reflns_limit_k_max 15
_diffrn_reflns_limit_k_min -17
_diffrn_reflns_limit_l_max 20
_diffrn_reflns_limit_l_min 0
_diffrn_reflns_number 9478
_diffrn_reflns_theta_max 27.50
_diffrn_reflns_theta_min 1.39
_diffrn_standards_decay_% stable
_diffrn_standards_interval_count 198
_diffrn_standards_number 2
_exptl_absorpt_coefficient_mu 0.526
_exptl_absorpt_correction_T_max 0.92
_exptl_absorpt_correction_T_min 0.59
_exptl_absorpt_correction_type empirical
_exptl_crystal_colour blue
_exptl_crystal_density_diffrn 1.297
_exptl_crystal_density_meas ?
_exptl_crystal_density_method n/a
_exptl_crystal_description parallelepiped
_exptl_crystal_F_000 824
_exptl_crystal_size_max 1
_exptl_crystal_size_mid 0.3
_exptl_crystal_size_min 0.15
_refine_diff_density_max 0.574
_refine_diff_density_min -0.508
_refine_diff_density_rms 0.056
_refine_ls_extinction_method n/d
_refine_ls_goodness_of_fit_all 0.776
_refine_ls_goodness_of_fit_obs 0.736
_refine_ls_hydrogen_treatment constr
_refine_ls_matrix_type full
_refine_ls_number_parameters 515
_refine_ls_number_reflns 9203
_refine_ls_number_restraints 24
_refine_ls_restrained_S_all 0.787
_refine_ls_restrained_S_obs 0.736
_refine_ls_R_factor_all 0.1047
_refine_ls_R_factor_obs 0.0595
_refine_ls_shift/esd_max 0.000
_refine_ls_shift/esd_mean 0.000
_refine_ls_structure_factor_coef Fsqd
_refine_ls_weighting_details 'w=1/[\s^2^(Fo^2^)+(0.1027P)^2^+4.8751P] where P=(Fo^2^+2Fc^2^)/3'
_refine_ls_weighting_scheme calc
_refine_ls_wR_factor_all 0.1964
_refine_ls_wR_factor_obs 0.1455
_reflns_number_observed 5878
_reflns_number_total 9206
_reflns_observed_criterion >2sigma(I)
_cod_data_source_file ic970765g_07.cif
_cod_data_source_block ms263
_cod_depositor_comments
;
The following automatic conversions were performed:

'_exptl_crystal_density_meas' value 'n/d' was changed to '?' - the
value is perceived as not measured.

Automatic conversion script
Id: cif_fix_values 3008 2015-01-20 13:52:24Z robertas 

The following automatic conversions were performed:

'_refine_ls_weighting_scheme' value 'calc
w=1/[\s^2^(Fo^2^)+(0.1027P)^2^+4.8751P] where P=(Fo^2^+2Fc^2^)/3' was
changed to 'calc'. New tag '_refine_ls_weighting_details' was
created. The value of the new tag was set to
'w=1/[\s^2^(Fo^2^)+(0.1027P)^2^+4.8751P] where P=(Fo^2^+2Fc^2^)/3'.

Automatic conversion script
Id: cif_fix_values 3143 2015-03-26 13:38:13Z robertas 
;
_cod_original_cell_volume 2006.7(20)
_cod_database_code 4323736

loop_
_symmetry_equiv_pos_as_xyz
'x, y, z'
'-x, -y, -z'

loop_
_atom_site_aniso_label
_atom_site_aniso_U_11
_atom_site_aniso_U_22
_atom_site_aniso_U_33
_atom_site_aniso_U_23
_atom_site_aniso_U_13
_atom_site_aniso_U_12
Ni 0.0407(3) 0.0397(2) 0.0412(3) 0.0170(2) 0.0062(2) 0.0071(2)
N21 0.045(2) 0.040(2) 0.046(2) 0.0183(14) 0.0072(14) 0.0095(13)
N22 0.044(2) 0.042(2) 0.045(2) 0.0194(14) 0.0080(14) 0.0087(13)
N23 0.040(2) 0.043(2) 0.045(2) 0.0206(14) 0.0056(13) 0.0081(13)
N24 0.043(2) 0.040(2) 0.044(2) 0.0124(13) 0.0067(13) 0.0071(13)
C1 0.048(2) 0.043(2) 0.057(2) 0.018(2) 0.002(2) 0.010(2)
C2 0.059(3) 0.044(2) 0.070(3) 0.021(2) -0.004(2) 0.013(2)
C21 0.132(6) 0.041(2) 0.101(4) 0.028(3) -0.032(4) 0.007(3)
C22 0.133(7) 0.097(5) 0.177(8) 0.068(5) -0.048(6) -0.053(5)
C3 0.055(2) 0.050(2) 0.068(3) 0.032(2) 0.005(2) 0.013(2)
C31 0.076(3) 0.055(3) 0.097(4) 0.039(3) -0.011(3) 0.011(2)
C32 0.099(5) 0.165(7) 0.167(8) 0.132(7) 0.020(5) 0.005(5)
C4 0.046(2) 0.049(2) 0.052(2) 0.026(2) 0.012(2) 0.016(2)
C5 0.046(2) 0.051(2) 0.050(2) 0.026(2) 0.015(2) 0.015(2)
C51 0.055(2) 0.050(2) 0.048(2) 0.025(2) 0.014(2) 0.017(2)
C52 0.052(2) 0.065(3) 0.066(3) 0.036(2) 0.012(2) 0.015(2)
C53 0.059(3) 0.075(3) 0.099(4) 0.043(3) 0.001(3) 0.021(2)
C54 0.100(4) 0.075(3) 0.076(4) 0.037(3) -0.011(3) 0.029(3)
C55 0.125(5) 0.089(4) 0.057(3) 0.037(3) 0.019(3) 0.048(4)
C56 0.089(4) 0.087(4) 0.066(3) 0.044(3) 0.029(3) 0.045(3)
C6 0.046(2) 0.051(2) 0.044(2) 0.022(2) 0.007(2) 0.010(2)
C7 0.053(2) 0.058(2) 0.048(2) 0.022(2) 0.001(2) 0.011(2)
C8 0.055(2) 0.052(2) 0.049(2) 0.016(2) 0.000(2) 0.005(2)
C9 0.045(2) 0.044(2) 0.042(2) 0.019(2) 0.004(2) 0.004(2)
C10 0.048(2) 0.043(2) 0.044(2) 0.018(2) 0.008(2) 0.006(2)
C101 0.057(2) 0.049(2) 0.043(2) 0.016(2) 0.004(2) 0.012(2)
C102 0.079(4) 0.073(3) 0.063(3) 0.015(3) 0.022(3) 0.017(3)
C103 0.104(5) 0.100(5) 0.065(3) -0.002(3) 0.016(3) 0.042(4)
C104 0.107(5) 0.059(3) 0.084(4) -0.008(3) -0.013(4) 0.029(3)
C105 0.099(4) 0.052(3) 0.094(4) 0.018(3) -0.008(4) 0.000(3)
C106 0.088(4) 0.051(2) 0.062(3) 0.014(2) 0.011(3) 0.003(2)
C11 0.046(2) 0.042(2) 0.043(2) 0.018(2) 0.012(2) 0.008(2)
C12 0.055(2) 0.050(2) 0.048(2) 0.018(2) 0.012(2) 0.017(2)
C13 0.047(2) 0.056(2) 0.050(2) 0.021(2) 0.008(2) 0.016(2)
C14 0.036(2) 0.048(2) 0.046(2) 0.021(2) 0.005(2) 0.008(2)
C15 0.040(2) 0.045(2) 0.047(2) 0.020(2) 0.006(2) 0.007(2)
C151 0.046(2) 0.057(2) 0.043(2) 0.020(2) 0.003(2) 0.013(2)
C152 0.061(3) 0.064(3) 0.059(3) 0.030(2) 0.003(2) 0.018(2)
C153 0.087(4) 0.096(4) 0.064(3) 0.046(3) 0.021(3) 0.044(3)
C154 0.064(3) 0.127(5) 0.055(3) 0.036(3) 0.008(2) 0.048(3)
C155 0.046(3) 0.106(4) 0.066(3) 0.024(3) -0.001(2) 0.016(3)
C156 0.046(2) 0.076(3) 0.066(3) 0.030(2) 0.004(2) 0.007(2)
C16 0.041(2) 0.044(2) 0.043(2) 0.018(2) 0.002(2) 0.003(2)
C17 0.047(2) 0.049(2) 0.042(2) 0.015(2) 0.003(2) 0.005(2)
C171 0.067(3) 0.071(3) 0.041(2) 0.022(2) 0.005(2) 0.018(2)
C172 0.098(5) 0.114(5) 0.082(4) 0.057(4) 0.020(3) 0.016(4)
C18 0.047(2) 0.054(2) 0.040(2) 0.013(2) 0.002(2) 0.005(2)
C181 0.062(3) 0.072(3) 0.041(2) 0.009(2) 0.004(2) 0.019(2)
C182 0.063(3) 0.104(4) 0.082(4) 0.014(3) 0.026(3) 0.014(3)
C19 0.043(2) 0.044(2) 0.047(2) 0.011(2) 0.004(2) 0.007(2)
C20 0.047(2) 0.044(2) 0.054(2) 0.010(2) -0.001(2) 0.010(2)
C201 0.059(3) 0.047(2) 0.059(3) 0.005(2) -0.007(2) 0.012(2)
C202 0.067(3) 0.056(3) 0.079(3) 0.013(2) -0.016(3) 0.010(2)
C203 0.103(5) 0.064(3) 0.088(4) -0.010(3) -0.039(4) 0.013(3)
C204 0.135(7) 0.083(4) 0.101(5) -0.021(4) -0.024(5) 0.050(4)
C205 0.096(5) 0.097(5) 0.105(5) -0.021(4) -0.014(4) 0.056(4)
C206 0.069(3) 0.065(3) 0.077(3) -0.003(3) -0.017(3) 0.024(3)

loop_
_atom_site_label
_atom_site_type_symbol
_atom_site_fract_x
_atom_site_fract_y
_atom_site_fract_z
_atom_site_U_iso_or_equiv
_atom_site_thermal_displace_type
_atom_site_occupancy
_atom_site_calc_flag
_atom_site_refinement_flags
_atom_site_disorder_group
Ni Ni 0.21198(5) 0.42625(4) 0.41758(3) 0.04048(15) Uani 1 d . .
N21 N 0.2734(3) 0.2897(3) 0.4024(2) 0.0434(7) Uani 1 d . .
N22 N 0.3048(3) 0.5026(3) 0.5374(2) 0.0435(7) Uani 1 d . .
N23 N 0.1264(3) 0.5513(3) 0.4395(2) 0.0420(7) Uani 1 d . .
N24 N 0.1455(3) 0.3615(3) 0.2895(2) 0.0436(7) Uani 1 d . .
C1 C 0.2465(4) 0.1886(3) 0.3250(3) 0.0502(9) Uani 1 d . .
C2 C 0.2611(4) 0.0955(4) 0.3500(3) 0.0588(11) Uani 1 d . .
C21 C 0.2131(7) -0.0295(4) 0.2927(4) 0.095(2) Uani 1 d . .
H21A H 0.2503(7) -0.0725(4) 0.3210(4) 0.114 Uiso 1 calc R .
H21B H 0.2413(7) -0.0492(4) 0.2327(4) 0.114 Uiso 1 calc R .
C22 C 0.0667(8) -0.0620(6) 0.2821(6) 0.144(4) Uani 1 d . .
H22A H 0.0397(8) -0.1419(6) 0.2454(6) 0.215 Uiso 1 calc R .
H22B H 0.0296(8) -0.0207(6) 0.2528(6) 0.215 Uiso 1 calc R .
H22C H 0.0385(8) -0.0437(6) 0.3412(6) 0.215 Uiso 1 calc R .
C3 C 0.3092(4) 0.1416(4) 0.4395(3) 0.0551(10) Uani 1 d . .
C31 C 0.3247(5) 0.0763(4) 0.4969(4) 0.0747(15) Uani 1 d . .
H31A H 0.4006(5) 0.1147(4) 0.5416(4) 0.090 Uiso 1 calc R .
H31B H 0.3377(5) 0.0012(4) 0.4580(4) 0.090 Uiso 1 calc R .
C32 C 0.2078(7) 0.0651(7) 0.5461(6) 0.126(3) Uani 1 d . .
H32A H 0.2213(7) 0.0232(7) 0.5818(6) 0.188 Uiso 1 calc R .
H32B H 0.1327(7) 0.0257(7) 0.5020(6) 0.188 Uiso 1 calc R .
H32C H 0.1955(7) 0.1392(7) 0.5855(6) 0.188 Uiso 1 calc R .
C4 C 0.3234(4) 0.2631(3) 0.4709(3) 0.0460(9) Uani 1 d . .
C5 C 0.3922(4) 0.3470(3) 0.5522(3) 0.0465(9) Uani 1 d . .
C51 C 0.4758(4) 0.3187(3) 0.6147(3) 0.0484(9) Uani 1 d D .
C52 C 0.5955(4) 0.2953(4) 0.5950(3) 0.0574(11) Uani 1 d D .
H52A H 0.6246(4) 0.2960(4) 0.5416(3) 0.069 Uiso 1 calc R .
C53 C 0.6731(5) 0.2706(4) 0.6529(4) 0.0745(14) Uani 1 d D .
H53A H 0.7532(5) 0.2541(4) 0.6379(4) 0.089 Uiso 1 calc R .
C54 C 0.6331(6) 0.2702(5) 0.7323(4) 0.081(2) Uani 1 d D .
H54A H 0.6852(6) 0.2534(5) 0.7714(4) 0.097 Uiso 1 calc R .
C55 C 0.5143(6) 0.2951(5) 0.7533(4) 0.084(2) Uani 1 d D .
H55A H 0.4860(6) 0.2948(5) 0.8070(4) 0.101 Uiso 1 calc R .
C56 C 0.4364(5) 0.3206(5) 0.6957(3) 0.0726(14) Uani 1 d D .
H56A H 0.3573(5) 0.3391(5) 0.7115(3) 0.087 Uiso 1 calc R .
C6 C 0.3899(4) 0.4617(3) 0.5783(3) 0.0460(9) Uani 1 d . .
C7 C 0.4641(4) 0.5511(4) 0.6578(3) 0.0533(10) Uani 1 d . .
H7A H 0.5297(4) 0.5450(4) 0.6950(3) 0.064 Uiso 1 calc R .
C8 C 0.4209(4) 0.6460(4) 0.6686(3) 0.0545(10) Uani 1 d . .
H8A H 0.4511(4) 0.7178(4) 0.7151(3) 0.065 Uiso 1 calc R .
C9 C 0.3197(4) 0.6161(3) 0.5952(3) 0.0443(8) Uani 1 d . .
C10 C 0.2357(4) 0.6852(3) 0.5903(3) 0.0456(9) Uani 1 d . .
C101 C 0.2557(4) 0.8035(3) 0.6631(3) 0.0503(9) Uani 1 d D .
C102 C 0.1805(5) 0.8333(4) 0.7329(3) 0.0754(15) Uani 1 d D .
H10A H 0.1135(5) 0.7795(4) 0.7353(3) 0.090 Uiso 1 calc R .
C103 C 0.2046(7) 0.9431(5) 0.7995(4) 0.099(2) Uani 1 d D .
H10B H 0.1539(7) 0.9621(5) 0.8469(4) 0.119 Uiso 1 calc R .
C104 C 0.3007(6) 1.0241(5) 0.7973(4) 0.095(2) Uani 1 d D .
H10C H 0.3145(6) 1.0982(5) 0.8418(4) 0.114 Uiso 1 calc R .
C105 C 0.3760(6) 0.9947(4) 0.7290(4) 0.088(2) Uani 1 d D .
H10D H 0.4427(6) 1.0491(4) 0.7271(4) 0.106 Uiso 1 calc R .
C106 C 0.3547(5) 0.8852(4) 0.6624(3) 0.0710(14) Uani 1 d D .
H10E H 0.4078(5) 0.8663(4) 0.6165(3) 0.085 Uiso 1 calc R .
C11 C 0.1360(4) 0.6481(3) 0.5192(3) 0.0432(8) Uani 1 d . .
C12 C 0.0372(4) 0.7085(3) 0.5129(3) 0.0508(9) Uani 1 d . .
H12A H 0.0231(4) 0.7755(3) 0.5580(3) 0.061 Uiso 1 calc R .
C13 C -0.0316(4) 0.6499(3) 0.4295(3) 0.0505(9) Uani 1 d . .
H13A H -0.1038(4) 0.6674(3) 0.4071(3) 0.061 Uiso 1 calc R .
C14 C 0.0275(3) 0.5557(3) 0.3821(3) 0.0430(8) Uani 1 d . .
C15 C 0.0063(4) 0.4920(3) 0.2876(3) 0.0439(8) Uani 1 d . .
C151 C -0.0951(4) 0.5152(3) 0.2329(3) 0.0487(9) Uani 1 d D .
C152 C -0.0834(5) 0.6169(4) 0.2238(3) 0.0597(11) Uani 1 d D .
H15A H -0.0137(5) 0.6754(4) 0.2564(3) 0.072 Uiso 1 calc R .
C153 C -0.1728(5) 0.6335(5) 0.1673(3) 0.0748(15) Uani 1 d D .
H15B H -0.1621(5) 0.7021(5) 0.1614(3) 0.090 Uiso 1 calc R .
C154 C -0.2774(5) 0.5485(5) 0.1197(3) 0.079(2) Uani 1 d D .
H15C H -0.3373(5) 0.5586(5) 0.0809(3) 0.095 Uiso 1 calc R .
C155 C -0.2924(5) 0.4487(5) 0.1304(3) 0.076(2) Uani 1 d D .
H15D H -0.3637(5) 0.3913(5) 0.0993(3) 0.092 Uiso 1 calc R .
C156 C -0.2028(4) 0.4324(4) 0.1869(3) 0.0633(12) Uani 1 d D .
H15E H -0.2153(4) 0.3646(4) 0.1940(3) 0.076 Uiso 1 calc R .
C16 C 0.0783(4) 0.4110(3) 0.2441(3) 0.0432(8) Uani 1 d . .
C17 C 0.0946(4) 0.3632(3) 0.1477(3) 0.0480(9) Uani 1 d . .
C171 C 0.0598(5) 0.4067(4) 0.0776(3) 0.0600(11) Uani 1 d . .
H17A H 0.0625(5) 0.3496(4) 0.0170(3) 0.072 Uiso 1 calc R .
H17B H -0.0274(5) 0.4202(4) 0.0815(3) 0.072 Uiso 1 calc R .
C172 C 0.1502(6) 0.5146(6) 0.0919(4) 0.093(2) Uani 1 d . .
H17C H 0.1255(6) 0.5399(6) 0.0463(4) 0.139 Uiso 1 calc R .
H17D H 0.2365(6) 0.5012(6) 0.0871(4) 0.139 Uiso 1 calc R .
H17E H 0.1465(6) 0.5717(6) 0.1515(4) 0.139 Uiso 1 calc R .
C18 C 0.1665(4) 0.2822(3) 0.1349(3) 0.0501(9) Uani 1 d . .
C181 C 0.2304(5) 0.2283(4) 0.0504(3) 0.0624(12) Uani 1 d . .
H18A H 0.1880(5) 0.2376(4) -0.0002(3) 0.075 Uiso 1 calc R .
H18B H 0.2207(5) 0.1476(4) 0.0345(3) 0.075 Uiso 1 calc R .
C182 C 0.3727(5) 0.2812(5) 0.0654(4) 0.091(2) Uani 1 d . .
H18C H 0.4104(5) 0.2452(5) 0.0107(4) 0.136 Uiso 1 calc R .
H18D H 0.4150(5) 0.2711(5) 0.1148(4) 0.136 Uiso 1 calc R .
H18E H 0.3825(5) 0.3608(5) 0.0800(4) 0.136 Uiso 1 calc R .
C19 C 0.1885(4) 0.2744(3) 0.2222(3) 0.0479(9) Uani 1 d . .
C20 C 0.2246(4) 0.1847(3) 0.2375(3) 0.0514(10) Uani 1 d . .
C201 C 0.2397(4) 0.0809(4) 0.1578(3) 0.0607(12) Uani 1 d D .
C202 C 0.1342(5) 0.0076(4) 0.0966(3) 0.0732(14) Uani 1 d D .
H20A H 0.0526(5) 0.0245(4) 0.1048(3) 0.088 Uiso 1 calc R .
C203 C 0.1481(6) -0.0896(5) 0.0243(4) 0.101(2) Uani 1 d D .
H20B H 0.0764(6) -0.1374(5) -0.0162(4) 0.121 Uiso 1 calc R .
C204 C 0.2678(7) -0.1158(6) 0.0120(5) 0.124(3) Uani 1 d D .
H20C H 0.2773(7) -0.1822(6) -0.0361(5) 0.148 Uiso 1 calc R .
C205 C 0.3733(6) -0.0438(5) 0.0709(4) 0.116(3) Uani 1 d D .
H20D H 0.4550(6) -0.0602(5) 0.0615(4) 0.140 Uiso 1 calc R .
C206 C 0.3590(5) 0.0528(4) 0.1441(4) 0.080(2) Uani 1 d D .
H20E H 0.4309(5) 0.0996(4) 0.1847(4) 0.097 Uiso 1 calc R .

loop_
_atom_type_symbol
_atom_type_description
_atom_type_scat_dispersion_real
_atom_type_scat_dispersion_imag
_atom_type_scat_source
C C 0.0033 0.0016 'International Tables Vol C Tables 4.2.6.8 and 6.1.1.4'
H H 0.0000 0.0000 'International Tables Vol C Tables 4.2.6.8 and 6.1.1.4'
N N 0.0061 0.0033 'International Tables Vol C Tables 4.2.6.8 and 6.1.1.4'
Ni Ni 0.3393 1.1124 'International Tables Vol C Tables 4.2.6.8 and 6.1.1.4'

loop_
_geom_angle_atom_site_label_1
_geom_angle_atom_site_label_2
_geom_angle_atom_site_label_3
_geom_angle
_geom_angle_site_symmetry_1
_geom_angle_site_symmetry_3
_geom_angle_publ_flag
N22 Ni N23 90.34(14) . . ?
N22 Ni N24 169.47(13) . . ?
N23 Ni N24 90.41(14) . . ?
N22 Ni N21 90.26(14) . . ?
N23 Ni N21 170.45(13) . . ?
N24 Ni N21 90.74(14) . . ?
C1 N21 C4 105.2(3) . . ?
C1 N21 Ni 125.9(3) . . ?
C4 N21 Ni 127.0(3) . . ?
C9 N22 C6 104.7(3) . . ?
C9 N22 Ni 127.3(3) . . ?
C6 N22 Ni 127.1(3) . . ?
C14 N23 C11 104.9(3) . . ?
C14 N23 Ni 126.4(3) . . ?
C11 N23 Ni 128.1(3) . . ?
C19 N24 C16 105.9(3) . . ?
C19 N24 Ni 124.5(3) . . ?
C16 N24 Ni 127.1(2) . . ?
N21 C1 C20 122.2(4) . . ?
N21 C1 C2 109.5(4) . . ?
C20 C1 C2 127.9(4) . . ?
C3 C2 C1 107.4(4) . . ?
C3 C2 C21 125.0(4) . . ?
C1 C2 C21 127.0(4) . . ?
C2 C21 C22 111.8(6) . . ?
C2 C3 C4 106.7(4) . . ?
C2 C3 C31 125.5(4) . . ?
C4 C3 C31 127.3(4) . . ?
C3 C31 C32 112.0(5) . . ?
N21 C4 C5 121.6(3) . . ?
N21 C4 C3 110.4(4) . . ?
C5 C4 C3 127.4(4) . . ?
C6 C5 C4 121.9(4) . . ?
C6 C5 C51 116.5(4) . . ?
C4 C5 C51 121.6(4) . . ?
C52 C51 C56 118.4(4) . . ?
C52 C51 C5 121.1(4) . . ?
C56 C51 C5 120.4(4) . . ?
C51 C52 C53 121.2(4) . . ?
C54 C53 C52 120.5(5) . . ?
C53 C54 C55 118.8(5) . . ?
C54 C55 C56 121.0(5) . . ?
C51 C56 C55 120.1(5) . . ?
N22 C6 C5 124.6(4) . . ?
N22 C6 C7 110.8(3) . . ?
C5 C6 C7 124.1(4) . . ?
C8 C7 C6 106.9(4) . . ?
C7 C8 C9 107.5(4) . . ?
N22 C9 C10 124.2(4) . . ?
N22 C9 C8 109.9(4) . . ?
C10 C9 C8 125.2(4) . . ?
C11 C10 C9 121.9(4) . . ?
C11 C10 C101 119.5(4) . . ?
C9 C10 C101 118.6(4) . . ?
C106 C101 C102 118.3(4) . . ?
C106 C101 C10 119.5(4) . . ?
C102 C101 C10 122.2(4) . . ?
C101 C102 C103 119.9(5) . . ?
C104 C103 C102 121.5(5) . . ?
C105 C104 C103 118.7(5) . . ?
C104 C105 C106 120.7(5) . . ?
C101 C106 C105 120.8(5) . . ?
C10 C11 N23 123.7(4) . . ?
C10 C11 C12 125.9(4) . . ?
N23 C11 C12 110.2(3) . . ?
C13 C12 C11 107.2(4) . . ?
C12 C13 C14 107.0(4) . . ?
N23 C14 C15 124.3(3) . . ?
N23 C14 C13 110.3(3) . . ?
C15 C14 C13 124.2(4) . . ?
C16 C15 C14 121.6(4) . . ?
C16 C15 C151 120.1(3) . . ?
C14 C15 C151 118.3(3) . . ?
C156 C151 C152 117.6(4) . . ?
C156 C151 C15 120.0(4) . . ?
C152 C151 C15 122.3(4) . . ?
C151 C152 C153 121.5(5) . . ?
C154 C153 C152 119.9(5) . . ?
C153 C154 C155 119.1(5) . . ?
C154 C155 C156 120.8(5) . . ?
C151 C156 C155 120.9(5) . . ?
C15 C16 N24 122.9(3) . . ?
C15 C16 C17 127.3(4) . . ?
N24 C16 C17 109.7(3) . . ?
C18 C17 C16 106.9(4) . . ?
C18 C17 C171 125.1(4) . . ?
C16 C17 C171 127.2(4) . . ?
C172 C171 C17 111.6(4) . . ?
C17 C18 C19 107.2(3) . . ?
C17 C18 C181 124.8(4) . . ?
C19 C18 C181 127.1(4) . . ?
C18 C181 C182 111.4(4) . . ?
N24 C19 C20 122.1(4) . . ?
N24 C19 C18 109.4(4) . . ?
C20 C19 C18 127.6(4) . . ?
C1 C20 C19 122.3(4) . . ?
C1 C20 C201 118.5(4) . . ?
C19 C20 C201 119.2(4) . . ?
C206 C201 C202 117.8(4) . . ?
C206 C201 C20 120.7(4) . . ?
C202 C201 C20 121.4(4) . . ?
C203 C202 C201 121.3(5) . . ?
C202 C203 C204 119.9(5) . . ?
C203 C204 C205 119.7(5) . . ?
C204 C205 C206 120.3(6) . . ?
C201 C206 C205 121.0(5) . . ?

loop_
_geom_bond_atom_site_label_1
_geom_bond_atom_site_label_2
_geom_bond_distance
_geom_bond_site_symmetry_2
_geom_bond_publ_flag
Ni N22 1.907(4) . ?
Ni N23 1.921(3) . ?
Ni N24 1.930(4) . ?
Ni N21 1.932(3) . ?
N21 C1 1.383(5) . ?
N21 C4 1.388(5) . ?
N22 C9 1.382(5) . ?
N22 C6 1.384(5) . ?
N23 C14 1.385(5) . ?
N23 C11 1.382(5) . ?
N24 C19 1.384(5) . ?
N24 C16 1.392(5) . ?
C1 C20 1.395(6) . ?
C1 C2 1.457(6) . ?
C2 C3 1.353(6) . ?
C2 C21 1.507(6) . ?
C21 C22 1.524(10) . ?
C3 C4 1.445(6) . ?
C3 C31 1.509(6) . ?
C31 C32 1.522(9) . ?
C4 C5 1.396(6) . ?
C5 C6 1.395(5) . ?
C5 C51 1.500(6) . ?
C51 C52 1.376(5) . ?
C51 C56 1.379(5) . ?
C52 C53 1.379(6) . ?
C53 C54 1.366(6) . ?
C54 C55 1.376(6) . ?
C55 C56 1.384(6) . ?
C6 C7 1.425(6) . ?
C7 C8 1.344(6) . ?
C8 C9 1.438(6) . ?
C9 C10 1.391(6) . ?
C10 C11 1.390(6) . ?
C10 C101 1.497(5) . ?
C101 C106 1.376(5) . ?
C101 C102 1.374(5) . ?
C102 C103 1.381(6) . ?
C103 C104 1.360(7) . ?
C104 C105 1.357(7) . ?
C105 C106 1.380(6) . ?
C11 C12 1.435(6) . ?
C12 C13 1.349(6) . ?
C13 C14 1.431(5) . ?
C14 C15 1.396(5) . ?
C15 C16 1.388(5) . ?
C15 C151 1.500(5) . ?
C151 C156 1.380(5) . ?
C151 C152 1.386(5) . ?
C152 C153 1.382(6) . ?
C153 C154 1.376(6) . ?
C154 C155 1.373(6) . ?
C155 C156 1.381(6) . ?
C16 C17 1.453(5) . ?
C17 C18 1.361(6) . ?
C17 C171 1.509(6) . ?
C171 C172 1.500(8) . ?
C18 C19 1.458(6) . ?
C18 C181 1.512(6) . ?
C181 C182 1.518(7) . ?
C19 C20 1.400(6) . ?
C20 C201 1.490(6) . ?
C201 C206 1.378(6) . ?
C201 C202 1.389(5) . ?
C202 C203 1.376(6) . ?
C203 C204 1.372(7) . ?
C204 C205 1.371(7) . ?
C205 C206 1.379(6) . ?
